data_4078960
loop_
_publ_author_name
'Reddy, J. Sreedhar'
'Xu, Bao-Hua'
'Mahdi, Tayseer'
'Fr\"ohlich, Roland'
'Kehr, Gerald'
'Stephan, Douglas W.'
'Erker, Gerhard'

_publ_section_title
;
 Alkenylborane-Derived Frustrated Lewis Pairs: Metal-Free Catalytic
 Hydrogenation Reactions of Electron-Deficient Alkenes
;
_journal_issue 15
_journal_name_full Organometallics
_journal_page_first 5638
_journal_paper_doi 10.1021/om3006068
_journal_volume 31
_journal_year 2012
_chemical_formula_sum 'C35 H39 B F15 P'
_chemical_formula_weight 786.44
_chemical_name_systematic
; 
 ? 
;
_space_group_IT_number 14
_symmetry_cell_setting monoclinic
_symmetry_space_group_name_Hall '-P 2yn'
_symmetry_space_group_name_H-M 'P 1 21/n 1'
_atom_sites_solution_hydrogens geom
_atom_sites_solution_primary direct
_atom_sites_solution_secondary difmap
_audit_creation_method SHELXL-97
_cell_angle_alpha 90.00
_cell_angle_beta 93.002(3)
_cell_angle_gamma 90.00
_cell_formula_units_Z 4
_cell_length_a 9.9252(3)
_cell_length_b 20.0004(11)
_cell_length_c 18.3802(7)
_cell_measurement_reflns_used 5972
_cell_measurement_temperature 223(2)
_cell_measurement_theta_max 68.25
_cell_measurement_theta_min 0.88
_cell_volume 3643.6(3)
_computing_cell_refinement 'Collect (Nonius B.V., 1998)'
_computing_data_collection 'Collect (Nonius B.V., 1998)'
_computing_data_reduction 'Denzo-SMN (Otwinowski & Minor, 1997)'
_computing_molecular_graphics 'XP (Bruker AXS, 2000)'
_computing_publication_material 'SHELXL-97 (Sheldrick, 1997)'
_computing_structure_refinement 'SHELXL-97 (Sheldrick, 1997)'
_computing_structure_solution 'SHELXS-97 (Sheldrick, 1990)'
_diffrn_ambient_temperature 223(2)
_diffrn_measured_fraction_theta_full 0.925
_diffrn_measured_fraction_theta_max 0.925
_diffrn_measurement_device_type 'Nonius KappaCCD APEXII'
_diffrn_measurement_method '\w and \f scans'
_diffrn_radiation_monochromator graphite
_diffrn_radiation_source 'fine-focus sealed tube'
_diffrn_radiation_type CuK\a
_diffrn_radiation_wavelength 1.54178
_diffrn_reflns_av_R_equivalents 0.036
_diffrn_reflns_av_sigmaI/netI 0.0300
_diffrn_reflns_limit_h_max 11
_diffrn_reflns_limit_h_min -11
_diffrn_reflns_limit_k_max 22
_diffrn_reflns_limit_k_min -23
_diffrn_reflns_limit_l_max 21
_diffrn_reflns_limit_l_min -21
_diffrn_reflns_number 26064
_diffrn_reflns_theta_full 66.79
_diffrn_reflns_theta_max 66.79
_diffrn_reflns_theta_min 4.82
_exptl_absorpt_coefficient_mu 1.599
_exptl_absorpt_correction_T_max 0.7728
_exptl_absorpt_correction_T_min 0.6455
_exptl_absorpt_correction_type multi-scan
_exptl_absorpt_process_details 'Denzo (Otwinowski, Borek, Majewski & Minor, 2003)'
_exptl_crystal_colour colourless
_exptl_crystal_density_diffrn 1.434
_exptl_crystal_density_method 'not measured'
_exptl_crystal_description block
_exptl_crystal_F_000 1616
_exptl_crystal_size_max 0.30
_exptl_crystal_size_mid 0.25
_exptl_crystal_size_min 0.17
_refine_diff_density_max 0.764
_refine_diff_density_min -0.339
_refine_diff_density_rms 0.069
_refine_ls_extinction_method none
_refine_ls_goodness_of_fit_ref 1.050
_refine_ls_hydrogen_treatment constr
_refine_ls_matrix_type full
_refine_ls_number_parameters 490
_refine_ls_number_reflns 5981
_refine_ls_number_restraints 69
_refine_ls_restrained_S_all 1.067
_refine_ls_R_factor_all 0.1015
_refine_ls_R_factor_gt 0.0889
_refine_ls_shift/su_max 0.000
_refine_ls_shift/su_mean 0.000
_refine_ls_structure_factor_coef Fsqd
_refine_ls_weighting_details 'calc w=1/[\s^2^(Fo^2^)+(0.1469P)^2^+4.1904P] where P=(Fo^2^+2Fc^2^)/3'
_refine_ls_weighting_scheme calc
_refine_ls_wR_factor_gt 0.2526
_refine_ls_wR_factor_ref 0.2672
_reflns_number_gt 4875
_reflns_number_total 5981
_reflns_threshold_expression >2sigma(I)
_cod_data_source_file om3006068_si_003.cif
_cod_data_source_block erk5966
_cod_original_sg_symbol_H-M P21/n
_cod_database_code 4078960

loop_
_symmetry_equiv_pos_as_xyz
'x, y, z'
'-x+1/2, y+1/2, -z+1/2'
'-x, -y, -z'
'x-1/2, -y-1/2, z-1/2'

loop_
_atom_site_label
_atom_site_type_symbol
_atom_site_fract_x
_atom_site_fract_y
_atom_site_fract_z
_atom_site_U_iso_or_equiv
_atom_site_adp_type
_atom_site_occupancy
_atom_site_symmetry_multiplicity
_atom_site_calc_flag
_atom_site_refinement_flags
_atom_site_disorder_assembly
_atom_site_disorder_group
P1 P 0.38959(11) 0.06410(5) 0.29209(6) 0.0551(3) Uani 1 1 d . . .
H1 H 0.3593 0.1015 0.2599 0.066 Uiso 1 1 calc R . .
C11 C 0.2669(5) 0.0645(3) 0.3670(3) 0.0841(15) Uani 1 1 d . . .
C12 C 0.1250(7) 0.0740(5) 0.3350(4) 0.139(3) Uani 1 1 d . . .
H12A H 0.1073 0.0420 0.2960 0.209 Uiso 1 1 calc R . .
H12B H 0.1151 0.1191 0.3159 0.209 Uiso 1 1 calc R . .
H12C H 0.0614 0.0671 0.3726 0.209 Uiso 1 1 calc R . .
C13 C 0.2766(7) 0.0007(4) 0.4111(4) 0.116(2) Uani 1 1 d . . .
H13A H 0.2145 0.0029 0.4501 0.174 Uiso 1 1 calc R . .
H13B H 0.3680 -0.0045 0.4317 0.174 Uiso 1 1 calc R . .
H13C H 0.2536 -0.0371 0.3798 0.174 Uiso 1 1 calc R . .
C14 C 0.2951(10) 0.1210(5) 0.4206(5) 0.141(3) Uani 1 1 d . . .
H14A H 0.2883 0.1634 0.3951 0.212 Uiso 1 1 calc R . .
H14B H 0.3853 0.1160 0.4429 0.212 Uiso 1 1 calc R . .
H14C H 0.2298 0.1197 0.4580 0.212 Uiso 1 1 calc R . .
C21 C 0.5637(5) 0.0872(3) 0.3231(3) 0.0801(15) Uani 1 1 d . . .
C22 C 0.6606(7) 0.0741(6) 0.2588(4) 0.148(4) Uani 1 1 d . . .
H22A H 0.7489 0.0927 0.2715 0.221 Uiso 1 1 calc R . .
H22B H 0.6235 0.0952 0.2147 0.221 Uiso 1 1 calc R . .
H22C H 0.6686 0.0264 0.2509 0.221 Uiso 1 1 calc R . .
C23 C 0.5649(9) 0.1626(4) 0.3446(5) 0.139(3) Uani 1 1 d . . .
H23A H 0.5320 0.1676 0.3931 0.208 Uiso 1 1 calc R . .
H23B H 0.5072 0.1875 0.3101 0.208 Uiso 1 1 calc R . .
H23C H 0.6563 0.1797 0.3441 0.208 Uiso 1 1 calc R . .
C24 C 0.6171(6) 0.0459(3) 0.3880(3) 0.0871(16) Uani 1 1 d . . .
H24A H 0.7059 0.0620 0.4042 0.131 Uiso 1 1 calc R . .
H24B H 0.6231 -0.0006 0.3738 0.131 Uiso 1 1 calc R . .
H24C H 0.5563 0.0501 0.4274 0.131 Uiso 1 1 calc R . .
C31 C 0.3747(6) -0.0110(3) 0.2325(3) 0.0743(13) Uani 1 1 d . . .
C32 C 0.4188(8) 0.0072(4) 0.1574(3) 0.111(2) Uani 1 1 d . . .
H32A H 0.5139 0.0187 0.1603 0.166 Uiso 1 1 calc R . .
H32B H 0.3667 0.0452 0.1389 0.166 Uiso 1 1 calc R . .
H32C H 0.4040 -0.0306 0.1248 0.166 Uiso 1 1 calc R . .
C33 C 0.2252(7) -0.0303(4) 0.2199(4) 0.116(2) Uani 1 1 d . . .
H33A H 0.2150 -0.0602 0.1783 0.174 Uiso 1 1 calc R . .
H33B H 0.1719 0.0097 0.2105 0.174 Uiso 1 1 calc R . .
H33C H 0.1946 -0.0527 0.2628 0.174 Uiso 1 1 calc R . .
C34 C 0.4518(9) -0.0697(3) 0.2660(4) 0.118(3) Uani 1 1 d . . .
H34A H 0.4439 -0.1077 0.2334 0.176 Uiso 1 1 calc R . .
H34B H 0.4149 -0.0811 0.3122 0.176 Uiso 1 1 calc R . .
H34C H 0.5462 -0.0577 0.2739 0.176 Uiso 1 1 calc R . .
B1 B 0.7662(5) 0.2458(3) 0.5393(3) 0.0670(13) Uani 1 1 d . B .
H1A H 0.7414 0.2215 0.4936 0.080 Uiso 1 1 calc R . .
C1 C 0.8254(5) 0.3186(3) 0.5168(3) 0.0756(13) Uani 1 1 d . . .
H1B H 0.8468 0.3431 0.5628 0.091 Uiso 1 1 calc R A 1
C2A C 0.7271(7) 0.3614(3) 0.4718(4) 0.1025(19) Uani 0.509(11) 1 d PDU B 1
H2AA H 0.6430 0.3663 0.4969 0.123 Uiso 0.509(11) 1 calc PR B 1
H2AB H 0.7061 0.3401 0.4246 0.123 Uiso 0.509(11) 1 calc PR B 1
C3A C 0.7912(17) 0.4311(7) 0.4603(16) 0.119(3) Uani 0.509(11) 1 d PDU B 1
H3AA H 0.8332 0.4455 0.5072 0.143 Uiso 0.509(11) 1 calc PR B 1
H3AB H 0.8640 0.4254 0.4268 0.143 Uiso 0.509(11) 1 calc PR B 1
C4A C 0.7049(16) 0.4862(8) 0.4323(12) 0.146(5) Uani 0.509(11) 1 d PDU B 1
H4AA H 0.7128 0.5217 0.4689 0.176 Uiso 0.509(11) 1 calc PR B 1
H4AB H 0.7472 0.5032 0.3891 0.176 Uiso 0.509(11) 1 calc PR B 1
C5A C 0.5624(17) 0.4800(12) 0.4124(13) 0.157(5) Uani 0.509(11) 1 d PDU B 1
H5AA H 0.5400 0.4333 0.4045 0.236 Uiso 0.509(11) 1 calc PR B 1
H5AB H 0.5413 0.5050 0.3680 0.236 Uiso 0.509(11) 1 calc PR B 1
H5AC H 0.5103 0.4976 0.4513 0.236 Uiso 0.509(11) 1 calc PR B 1
C2B C 0.7271(7) 0.3614(3) 0.4718(4) 0.1025(19) Uani 0.491(11) 1 d PDU B 2
H2BA H 0.7055 0.3364 0.4269 0.123 Uiso 0.491(11) 1 calc PR B 2
H2BB H 0.6441 0.3628 0.4984 0.123 Uiso 0.491(11) 1 calc PR B 2
C3B C 0.7538(19) 0.4317(8) 0.4490(16) 0.119(3) Uani 0.491(11) 1 d PDU B 2
H3BA H 0.8383 0.4331 0.4238 0.143 Uiso 0.491(11) 1 calc PR B 2
H3BB H 0.7651 0.4599 0.4925 0.143 Uiso 0.491(11) 1 calc PR B 2
C4B C 0.641(2) 0.4603(8) 0.3990(12) 0.146(5) Uani 0.491(11) 1 d PDU B 2
H4BA H 0.6579 0.4484 0.3486 0.176 Uiso 0.491(11) 1 calc PR B 2
H4BB H 0.5556 0.4391 0.4110 0.176 Uiso 0.491(11) 1 calc PR B 2
C5B C 0.625(2) 0.5321(9) 0.4035(12) 0.157(5) Uani 0.491(11) 1 d PDU B 2
H5BA H 0.5802 0.5434 0.4475 0.236 Uiso 0.491(11) 1 calc PR B 2
H5BB H 0.5713 0.5479 0.3614 0.236 Uiso 0.491(11) 1 calc PR B 2
H5BC H 0.7131 0.5532 0.4046 0.236 Uiso 0.491(11) 1 calc PR B 2
C41 C 0.9567(5) 0.3111(2) 0.4791(2) 0.0669(11) Uani 1 1 d . B .
C42 C 0.9680(6) 0.2884(3) 0.4082(3) 0.0805(14) Uani 1 1 d . . .
F42 F 0.8540(4) 0.2712(2) 0.36837(18) 0.1224(14) Uani 1 1 d . B .
C43 C 1.0850(8) 0.2842(3) 0.3748(3) 0.0892(17) Uani 1 1 d . B .
F43 F 1.0874(6) 0.2627(2) 0.3055(2) 0.1389(17) Uani 1 1 d . . .
C44 C 1.2049(7) 0.3021(3) 0.4101(4) 0.0900(17) Uani 1 1 d . . .
F44 F 1.3212(4) 0.2997(2) 0.3779(3) 0.1323(16) Uani 1 1 d . B .
C45 C 1.2006(5) 0.3233(3) 0.4799(3) 0.0853(15) Uani 1 1 d . B .
F45 F 1.3154(4) 0.3417(3) 0.5164(3) 0.1352(16) Uani 1 1 d . . .
C46 C 1.0794(5) 0.3272(3) 0.5127(3) 0.0721(12) Uani 1 1 d . . .
F46 F 1.0837(4) 0.3501(2) 0.58227(18) 0.1090(12) Uani 1 1 d . B .
C51 C 0.6307(4) 0.2503(2) 0.5860(2) 0.0620(11) Uani 1 1 d . . .
C52 C 0.5890(4) 0.3026(2) 0.6293(3) 0.0657(11) Uani 1 1 d . B .
F52 F 0.6658(3) 0.35760(15) 0.64188(18) 0.0840(8) Uani 1 1 d . . .
C53 C 0.4681(5) 0.3026(3) 0.6636(3) 0.0736(13) Uani 1 1 d . . .
F53 F 0.4344(3) 0.35416(19) 0.7046(2) 0.1059(12) Uani 1 1 d . B .
C54 C 0.3839(5) 0.2489(3) 0.6562(3) 0.0771(13) Uani 1 1 d . B .
F54 F 0.2659(3) 0.2482(2) 0.6898(2) 0.1111(12) Uani 1 1 d . . .
C55 C 0.4198(5) 0.1962(3) 0.6141(3) 0.0707(12) Uani 1 1 d . . .
F55 F 0.3371(3) 0.14189(17) 0.6069(2) 0.0968(10) Uani 1 1 d . B .
C56 C 0.5388(5) 0.1978(2) 0.5820(2) 0.0644(11) Uani 1 1 d . B .
F56 F 0.5684(3) 0.14165(15) 0.54330(16) 0.0813(8) Uani 1 1 d . . .
C61 C 0.8795(4) 0.1991(2) 0.5866(2) 0.0603(10) Uani 1 1 d . . .
C62 C 0.9419(4) 0.1446(2) 0.5572(2) 0.0628(11) Uani 1 1 d . B .
F62 F 0.9158(3) 0.12939(18) 0.48578(16) 0.0894(9) Uani 1 1 d . . .
C63 C 1.0284(4) 0.1025(3) 0.5947(3) 0.0699(12) Uani 1 1 d . . .
F63 F 1.0828(3) 0.04872(18) 0.5619(2) 0.1017(11) Uani 1 1 d . B .
C64 C 1.0598(4) 0.1138(3) 0.6672(3) 0.0709(13) Uani 1 1 d . B .
F64 F 1.1444(3) 0.0725(2) 0.7049(2) 0.1048(11) Uani 1 1 d . . .
C65 C 1.0033(5) 0.1684(3) 0.6992(3) 0.0706(12) Uani 1 1 d . . .
F65 F 1.0340(3) 0.1803(2) 0.77031(16) 0.0983(10) Uani 1 1 d . B .
C66 C 0.9170(4) 0.2086(2) 0.6592(3) 0.0638(11) Uani 1 1 d . B .
F66 F 0.8637(3) 0.26181(16) 0.69462(17) 0.0868(9) Uani 1 1 d . . .

loop_
_atom_site_aniso_label
_atom_site_aniso_U_11
_atom_site_aniso_U_22
_atom_site_aniso_U_33
_atom_site_aniso_U_23
_atom_site_aniso_U_13
_atom_site_aniso_U_12
P1 0.0580(6) 0.0535(6) 0.0534(6) 0.0054(5) -0.0013(4) 0.0042(4)
C11 0.073(3) 0.101(4) 0.080(3) -0.010(3) 0.011(3) 0.019(3)
C12 0.076(4) 0.231(10) 0.112(5) 0.003(6) 0.013(4) 0.047(5)
C13 0.103(5) 0.165(7) 0.082(4) 0.034(4) 0.031(3) 0.005(5)
C14 0.153(7) 0.159(8) 0.112(6) -0.052(5) 0.004(5) 0.050(6)
C21 0.066(3) 0.090(4) 0.082(3) 0.021(3) -0.012(2) -0.019(3)
C22 0.075(4) 0.259(11) 0.109(5) 0.059(6) 0.006(4) -0.050(5)
C23 0.166(7) 0.085(4) 0.156(7) 0.026(5) -0.072(6) -0.041(5)
C24 0.074(3) 0.095(4) 0.089(4) 0.014(3) -0.021(3) 0.003(3)
C31 0.094(3) 0.067(3) 0.061(3) -0.007(2) -0.002(2) 0.001(2)
C32 0.139(6) 0.133(6) 0.061(3) -0.008(3) 0.005(3) 0.028(5)
C33 0.111(5) 0.115(5) 0.118(5) -0.020(4) -0.024(4) -0.029(4)
C34 0.183(8) 0.070(4) 0.097(4) -0.015(3) -0.024(5) 0.036(4)
B1 0.060(3) 0.078(3) 0.063(3) -0.005(3) 0.005(2) 0.000(2)
C1 0.074(3) 0.080(3) 0.074(3) 0.008(3) 0.007(2) -0.002(2)
C2A 0.104(4) 0.102(4) 0.103(4) 0.031(3) 0.021(3) 0.020(3)
C3A 0.127(7) 0.120(5) 0.110(6) 0.034(4) 0.002(6) 0.033(5)
C4A 0.149(8) 0.134(7) 0.158(8) 0.002(6) 0.018(6) 0.019(6)
C5A 0.149(7) 0.156(8) 0.166(8) 0.020(6) -0.007(6) 0.011(6)
C2B 0.104(4) 0.102(4) 0.103(4) 0.031(3) 0.021(3) 0.020(3)
C3B 0.127(7) 0.120(5) 0.110(6) 0.034(4) 0.002(6) 0.033(5)
C4B 0.149(8) 0.134(7) 0.158(8) 0.002(6) 0.018(6) 0.019(6)
C5B 0.149(7) 0.156(8) 0.166(8) 0.020(6) -0.007(6) 0.011(6)
C41 0.076(3) 0.069(3) 0.056(2) 0.006(2) 0.004(2) -0.006(2)
C42 0.093(4) 0.083(3) 0.066(3) -0.002(3) 0.007(3) -0.012(3)
F42 0.133(3) 0.164(4) 0.0697(19) -0.011(2) -0.006(2) -0.046(3)
C43 0.129(5) 0.076(3) 0.065(3) 0.005(3) 0.026(3) -0.005(3)
F43 0.214(5) 0.130(3) 0.078(2) -0.018(2) 0.061(3) -0.020(3)
C44 0.098(4) 0.080(4) 0.095(4) 0.020(3) 0.039(3) 0.016(3)
F44 0.118(3) 0.127(3) 0.159(4) 0.029(3) 0.075(3) 0.024(2)
C45 0.066(3) 0.098(4) 0.092(4) 0.017(3) 0.003(3) 0.001(3)
F45 0.077(2) 0.189(4) 0.138(3) 0.019(3) -0.007(2) -0.020(2)
C46 0.078(3) 0.081(3) 0.057(3) -0.002(2) 0.007(2) -0.003(2)
F46 0.098(2) 0.153(3) 0.0749(19) -0.021(2) -0.0011(17) -0.024(2)
C51 0.058(2) 0.075(3) 0.054(2) 0.002(2) 0.0019(18) 0.011(2)
C52 0.057(2) 0.071(3) 0.068(3) -0.006(2) -0.002(2) -0.003(2)
F52 0.0667(16) 0.0858(19) 0.100(2) -0.0200(16) 0.0105(15) -0.0043(14)
C53 0.054(2) 0.087(3) 0.080(3) -0.022(3) 0.002(2) 0.009(2)
F53 0.0723(18) 0.116(3) 0.132(3) -0.049(2) 0.0242(18) 0.0068(17)
C54 0.055(3) 0.092(4) 0.084(3) -0.004(3) 0.001(2) 0.002(2)
F54 0.0556(16) 0.144(3) 0.136(3) -0.021(2) 0.0257(17) -0.0087(17)
C55 0.053(2) 0.080(3) 0.078(3) 0.002(3) -0.008(2) -0.005(2)
F55 0.0806(19) 0.098(2) 0.111(2) -0.0043(19) 0.0006(17) -0.0230(17)
C56 0.071(3) 0.062(3) 0.058(2) -0.003(2) -0.009(2) 0.006(2)
F56 0.0866(19) 0.0753(18) 0.0820(18) -0.0133(14) 0.0044(15) 0.0027(14)
C61 0.052(2) 0.067(3) 0.063(2) -0.001(2) 0.0166(19) -0.0057(19)
C62 0.052(2) 0.074(3) 0.063(3) -0.009(2) 0.0148(19) -0.001(2)
F62 0.088(2) 0.114(2) 0.0663(17) -0.0191(16) 0.0090(14) 0.0191(17)
C63 0.051(2) 0.079(3) 0.081(3) -0.010(3) 0.018(2) 0.006(2)
F63 0.093(2) 0.104(2) 0.110(2) -0.0181(19) 0.0231(18) 0.0371(18)
C64 0.042(2) 0.089(3) 0.083(3) 0.012(3) 0.008(2) 0.005(2)
F64 0.0796(19) 0.127(3) 0.107(2) 0.023(2) 0.0069(17) 0.0316(19)
C65 0.058(2) 0.090(3) 0.065(3) -0.009(3) 0.010(2) -0.010(2)
F65 0.087(2) 0.140(3) 0.0665(17) -0.0096(18) -0.0077(15) 0.0108(19)
C66 0.050(2) 0.067(3) 0.075(3) -0.008(2) 0.012(2) -0.0035(19)
F66 0.0908(19) 0.086(2) 0.0827(19) -0.0281(16) -0.0019(15) 0.0116(15)

loop_
_atom_type_symbol
_atom_type_description
_atom_type_scat_dispersion_real
_atom_type_scat_dispersion_imag
_atom_type_scat_source
C C 0.0181 0.0091 'International Tables Vol C Tables 4.2.6.8 and 6.1.1.4'
H H 0.0000 0.0000 'International Tables Vol C Tables 4.2.6.8 and 6.1.1.4'
B B 0.0090 0.0039 'International Tables Vol C Tables 4.2.6.8 and 6.1.1.4'
F F 0.0727 0.0534 'International Tables Vol C Tables 4.2.6.8 and 6.1.1.4'
P P 0.2955 0.4335 'International Tables Vol C Tables 4.2.6.8 and 6.1.1.4'

loop_
_geom_angle_atom_site_label_1
_geom_angle_atom_site_label_2
_geom_angle_atom_site_label_3
_geom_angle
C21 P1 C31 115.3(3)
C21 P1 C11 113.7(3)
C31 P1 C11 113.5(3)
C21 P1 H1 104.2
C31 P1 H1 104.2
C11 P1 H1 104.2
C12 C11 C13 110.4(6)
C12 C11 C14 107.2(6)
C13 C11 C14 106.1(6)
C12 C11 P1 109.9(4)
C13 C11 P1 111.3(4)
C14 C11 P1 111.9(5)
C11 C12 H12A 109.5
C11 C12 H12B 109.5
H12A C12 H12B 109.5
C11 C12 H12C 109.5
H12A C12 H12C 109.5
H12B C12 H12C 109.5
C11 C13 H13A 109.5
C11 C13 H13B 109.5
H13A C13 H13B 109.5
C11 C13 H13C 109.5
H13A C13 H13C 109.5
H13B C13 H13C 109.5
C11 C14 H14A 109.5
C11 C14 H14B 109.5
H14A C14 H14B 109.5
C11 C14 H14C 109.5
H14A C14 H14C 109.5
H14B C14 H14C 109.5
C24 C21 C23 109.1(5)
C24 C21 C22 107.1(5)
C23 C21 C22 110.6(6)
C24 C21 P1 112.8(4)
C23 C21 P1 108.3(5)
C22 C21 P1 108.8(4)
C21 C22 H22A 109.5
C21 C22 H22B 109.5
H22A C22 H22B 109.5
C21 C22 H22C 109.5
H22A C22 H22C 109.5
H22B C22 H22C 109.5
C21 C23 H23A 109.5
C21 C23 H23B 109.5
H23A C23 H23B 109.5
C21 C23 H23C 109.5
H23A C23 H23C 109.5
H23B C23 H23C 109.5
C21 C24 H24A 109.5
C21 C24 H24B 109.5
H24A C24 H24B 109.5
C21 C24 H24C 109.5
H24A C24 H24C 109.5
H24B C24 H24C 109.5
C34 C31 C32 113.2(5)
C34 C31 C33 109.3(6)
C32 C31 C33 104.2(5)
C34 C31 P1 111.3(4)
C32 C31 P1 108.9(4)
C33 C31 P1 109.7(4)
C31 C32 H32A 109.5
C31 C32 H32B 109.5
H32A C32 H32B 109.5
C31 C32 H32C 109.5
H32A C32 H32C 109.5
H32B C32 H32C 109.5
C31 C33 H33A 109.5
C31 C33 H33B 109.5
H33A C33 H33B 109.5
C31 C33 H33C 109.5
H33A C33 H33C 109.5
H33B C33 H33C 109.5
C31 C34 H34A 109.5
C31 C34 H34B 109.5
H34A C34 H34B 109.5
C31 C34 H34C 109.5
H34A C34 H34C 109.5
H34B C34 H34C 109.5
C1 B1 C51 113.6(4)
C1 B1 C61 112.9(4)
C51 B1 C61 107.9(4)
C1 B1 H1A 107.4
C51 B1 H1A 107.4
C61 B1 H1A 107.4
C2A C1 C41 110.6(4)
C2A C1 B1 114.4(5)
C41 C1 B1 110.9(4)
C2A C1 H1B 106.8
C41 C1 H1B 106.8
B1 C1 H1B 106.8
C1 C2A C3A 109.0(8)
C1 C2A H2AA 109.9
C3A C2A H2AA 109.9
C1 C2A H2AB 109.9
C3A C2A H2AB 109.9
H2AA C2A H2AB 108.3
C4A C3A C2A 119.0(11)
C4A C3A H3AA 107.6
C2A C3A H3AA 107.6
C4A C3A H3AB 107.6
C2A C3A H3AB 107.6
H3AA C3A H3AB 107.0
C5A C4A C3A 124.6(14)
C5A C4A H4AA 106.2
C3A C4A H4AA 106.2
C5A C4A H4AB 106.2
C3A C4A H4AB 106.2
H4AA C4A H4AB 106.4
C4B C3B H3BA 109.1
C4B C3B H3BB 109.1
H3BA C3B H3BB 107.8
C5B C4B C3B 114.6(16)
C5B C4B H4BA 108.6
C3B C4B H4BA 108.6
C5B C4B H4BB 108.6
C3B C4B H4BB 108.6
H4BA C4B H4BB 107.6
C4B C5B H5BA 109.5
C4B C5B H5BB 109.5
H5BA C5B H5BB 109.5
C4B C5B H5BC 109.5
H5BA C5B H5BC 109.5
H5BB C5B H5BC 109.5
C46 C41 C42 112.6(5)
C46 C41 C1 122.2(4)
C42 C41 C1 125.1(5)
C43 C42 F42 116.9(5)
C43 C42 C41 124.3(5)
F42 C42 C41 118.8(5)
C42 C43 F43 120.7(6)
C42 C43 C44 121.0(5)
F43 C43 C44 118.3(6)
F44 C44 C45 120.4(7)
F44 C44 C43 122.2(6)
C45 C44 C43 117.4(5)
F45 C45 C44 119.4(6)
F45 C45 C46 120.3(6)
C44 C45 C46 120.3(6)
F46 C46 C41 119.1(4)
F46 C46 C45 116.5(5)
C41 C46 C45 124.3(5)
C56 C51 C52 112.6(4)
C56 C51 B1 119.0(4)
C52 C51 B1 128.3(4)
F52 C52 C53 114.7(4)
F52 C52 C51 121.8(4)
C53 C52 C51 123.5(4)
F53 C53 C54 119.8(4)
F53 C53 C52 120.5(5)
C54 C53 C52 119.8(5)
F54 C54 C53 120.3(5)
F54 C54 C55 120.5(5)
C53 C54 C55 119.2(5)
C56 C55 F55 121.0(5)
C56 C55 C54 119.3(5)
F55 C55 C54 119.7(4)
C55 C56 F56 115.1(4)
C55 C56 C51 125.6(4)
F56 C56 C51 119.3(4)
C62 C61 C66 112.6(4)
C62 C61 B1 122.8(4)
C66 C61 B1 124.5(4)
F62 C62 C63 115.6(4)
F62 C62 C61 119.3(4)
C63 C62 C61 125.1(4)
F63 C63 C62 121.3(5)
F63 C63 C64 119.1(5)
C62 C63 C64 119.5(4)
F64 C64 C63 120.2(5)
F64 C64 C65 121.7(5)
C63 C64 C65 118.1(5)
F65 C65 C66 121.5(5)
F65 C65 C64 118.6(5)
C66 C65 C64 119.8(5)
C65 C66 F66 116.8(4)
C65 C66 C61 124.8(4)
F66 C66 C61 118.4(4)

loop_
_geom_bond_atom_site_label_1
_geom_bond_atom_site_label_2
_geom_bond_distance
P1 C21 1.849(5)
P1 C31 1.861(5)
P1 C11 1.886(5)
P1 H1 0.9900
C11 C12 1.510(9)
C11 C13 1.511(9)
C11 C14 1.515(10)
C12 H12A 0.9700
C12 H12B 0.9700
C12 H12C 0.9700
C13 H13A 0.9700
C13 H13B 0.9700
C13 H13C 0.9700
C14 H14A 0.9700
C14 H14B 0.9700
C14 H14C 0.9700
C21 C24 1.523(7)
C21 C23 1.560(10)
C21 C22 1.584(10)
C22 H22A 0.9700
C22 H22B 0.9700
C22 H22C 0.9700
C23 H23A 0.9700
C23 H23B 0.9700
C23 H23C 0.9700
C24 H24A 0.9700
C24 H24B 0.9700
C24 H24C 0.9700
C31 C34 1.513(8)
C31 C32 1.515(8)
C31 C33 1.539(9)
C32 H32A 0.9700
C32 H32B 0.9700
C32 H32C 0.9700
C33 H33A 0.9700
C33 H33B 0.9700
C33 H33C 0.9700
C34 H34A 0.9700
C34 H34B 0.9700
C34 H34C 0.9700
B1 C1 1.633(8)
B1 C51 1.636(7)
B1 C61 1.670(7)
B1 H1A 0.9900
C1 C2A 1.512(8)
C1 C41 1.515(7)
C1 H1B 0.9900
C2A C3A 1.551(13)
C2A H2AA 0.9800
C2A H2AB 0.9800
C3A C4A 1.471(14)
C3A H3AA 0.9800
C3A H3AB 0.9800
C4A C5A 1.448(14)
C4A H4AA 0.9800
C4A H4AB 0.9800
C5A H5AA 0.9700
C5A H5AB 0.9700
C5A H5AC 0.9700
C3B C4B 1.523(15)
C3B H3BA 0.9800
C3B H3BB 0.9800
C4B C5B 1.448(15)
C4B H4BA 0.9800
C4B H4BB 0.9800
C5B H5BA 0.9700
C5B H5BB 0.9700
C5B H5BC 0.9700
C41 C46 1.375(7)
C41 C42 1.390(7)
C42 C43 1.345(8)
C42 F42 1.359(7)
C43 F43 1.345(6)
C43 C44 1.373(9)
C44 F44 1.325(7)
C44 C45 1.355(9)
C45 F45 1.342(7)
C45 C46 1.376(7)
C46 F46 1.357(6)
C51 C56 1.390(7)
C51 C52 1.390(7)
C52 F52 1.351(5)
C52 C53 1.384(7)
C53 F53 1.330(6)
C53 C54 1.363(7)
C54 F54 1.352(6)
C54 C55 1.366(7)
C55 C56 1.348(7)
C55 F55 1.363(6)
C56 F56 1.370(5)
C61 C62 1.378(6)
C61 C66 1.380(7)
C62 F62 1.359(5)
C62 C63 1.364(7)
C63 F63 1.357(5)
C63 C64 1.372(7)
C64 F64 1.345(6)
C64 C65 1.373(7)
C65 F65 1.348(6)
C65 C66 1.362(7)
C66 F66 1.369(5)

loop_
_geom_torsion_atom_site_label_1
_geom_torsion_atom_site_label_2
_geom_torsion_atom_site_label_3
_geom_torsion_atom_site_label_4
_geom_torsion
C21 P1 C11 C12 156.4(5)
C31 P1 C11 C12 -69.2(6)
C21 P1 C11 C13 -81.0(5)
C31 P1 C11 C13 53.4(5)
C21 P1 C11 C14 37.4(6)
C31 P1 C11 C14 171.9(5)
C31 P1 C21 C24 -81.1(5)
C11 P1 C21 C24 52.4(5)
C31 P1 C21 C23 157.9(5)
C11 P1 C21 C23 -68.5(5)
C31 P1 C21 C22 37.6(6)
C11 P1 C21 C22 171.2(5)
C21 P1 C31 C34 50.9(6)
C11 P1 C31 C34 -82.8(5)
C21 P1 C31 C32 -74.6(5)
C11 P1 C31 C32 151.7(4)
C21 P1 C31 C33 172.0(4)
C11 P1 C31 C33 38.3(5)
C51 B1 C1 C2A -58.7(6)
C61 B1 C1 C2A 178.1(5)
C51 B1 C1 C41 175.4(4)
C61 B1 C1 C41 52.2(5)
C41 C1 C2A C3A -59.0(14)
B1 C1 C2A C3A 174.9(13)
C1 C2A C3A C4A -167(2)
C2A C3A C4A C5A -2(4)
C2A C1 C41 C46 125.3(6)
B1 C1 C41 C46 -106.7(6)
C2A C1 C41 C42 -54.1(7)
B1 C1 C41 C42 74.0(6)
C46 C41 C42 C43 -1.7(8)
C1 C41 C42 C43 177.7(5)
C46 C41 C42 F42 -179.6(5)
C1 C41 C42 F42 -0.2(8)
F42 C42 C43 F43 -1.0(8)
C41 C42 C43 F43 -178.9(5)
F42 C42 C43 C44 178.4(5)
C41 C42 C43 C44 0.6(9)
C42 C43 C44 F44 -178.5(5)
F43 C43 C44 F44 0.9(9)
C42 C43 C44 C45 0.7(9)
F43 C43 C44 C45 -179.8(5)
F44 C44 C45 F45 -0.3(9)
C43 C44 C45 F45 -179.6(5)
F44 C44 C45 C46 178.6(5)
C43 C44 C45 C46 -0.7(9)
C42 C41 C46 F46 179.9(5)
C1 C41 C46 F46 0.5(8)
C42 C41 C46 C45 1.7(8)
C1 C41 C46 C45 -177.7(5)
F45 C45 C46 F46 0.1(8)
C44 C45 C46 F46 -178.8(5)
F45 C45 C46 C41 178.3(5)
C44 C45 C46 C41 -0.6(9)
C1 B1 C51 C56 152.5(4)
C61 B1 C51 C56 -81.6(5)
C1 B1 C51 C52 -24.8(7)
C61 B1 C51 C52 101.1(5)
C56 C51 C52 F52 178.1(4)
B1 C51 C52 F52 -4.4(7)
C56 C51 C52 C53 -1.0(7)
B1 C51 C52 C53 176.4(5)
F52 C52 C53 F53 0.5(7)
C51 C52 C53 F53 179.7(5)
F52 C52 C53 C54 -178.5(5)
C51 C52 C53 C54 0.8(8)
F53 C53 C54 F54 0.6(8)
C52 C53 C54 F54 179.5(5)
F53 C53 C54 C55 -179.8(5)
C52 C53 C54 C55 -0.9(8)
F54 C54 C55 C56 -179.0(5)
C53 C54 C55 C56 1.4(8)
F54 C54 C55 F55 -1.1(8)
C53 C54 C55 F55 179.3(5)
F55 C55 C56 F56 -0.3(6)
C54 C55 C56 F56 177.5(4)
F55 C55 C56 C51 -179.7(4)
C54 C55 C56 C51 -1.8(8)
C52 C51 C56 C55 1.6(7)
B1 C51 C56 C55 -176.1(4)
C52 C51 C56 F56 -177.8(4)
B1 C51 C56 F56 4.6(6)
C1 B1 C61 C62 -106.6(5)
C51 B1 C61 C62 127.1(4)
C1 B1 C61 C66 76.3(6)
C51 B1 C61 C66 -50.1(6)
C66 C61 C62 F62 -179.3(4)
B1 C61 C62 F62 3.2(6)
C66 C61 C62 C63 1.9(6)
B1 C61 C62 C63 -175.6(4)
F62 C62 C63 F63 -0.7(6)
C61 C62 C63 F63 178.2(4)
F62 C62 C63 C64 -179.6(4)
C61 C62 C63 C64 -0.8(7)
F63 C63 C64 F64 0.6(7)
C62 C63 C64 F64 179.6(4)
F63 C63 C64 C65 -179.8(4)
C62 C63 C64 C65 -0.8(7)
F64 C64 C65 F65 -0.1(7)
C63 C64 C65 F65 -179.6(4)
F64 C64 C65 C66 -179.3(4)
C63 C64 C65 C66 1.2(7)
F65 C65 C66 F66 0.4(7)
C64 C65 C66 F66 179.6(4)
F65 C65 C66 C61 -179.1(4)
C64 C65 C66 C61 0.0(7)
C62 C61 C66 C65 -1.5(6)
B1 C61 C66 C65 176.0(4)
C62 C61 C66 F66 178.9(4)
B1 C61 C66 F66 -3.6(6)
